data_7005178
loop_
_publ_author_name
'Beobide, Garikoitz'
'Castillo, Oscar'
'Luque, Antonio'
'Garc\'ia-Couceiro, Urko'
'Garc\'ia-Ter\'an, Juan P'
'Rom\'an, Pascual'

_publ_section_title
;
 Rational design of 1-D metal-organic frameworks based on the novel
 pyrimidine-4,6-dicarboxylate ligand. New insights into pyrimidine
 through magnetic interaction.
;
_journal_issue 25
_journal_name_full 'Dalton transactions (Cambridge, England : 2003)'
_journal_page_first 2669
_journal_page_last 2680
_journal_paper_doi 10.1039/b617348a
_journal_year 2007
_chemical_compound_source 'synthesis as described'
_chemical_formula_moiety 'C16 H11 Cu N5 O4, 4(H2 O)'
_chemical_formula_structural 'C16 H11 Cu N5 O4, 4(H2 O)'
_chemical_formula_sum 'C16 H19 Cu N5 O8'
_chemical_formula_weight 472.90
_chemical_name_common
;
catena-((mu-pyrimidine-4,6-dicarboxylato-N,O:N,O)-(2,2'-
dipyridylamine) -zinc(ii)-water (1/4))
;
_chemical_name_systematic
;
catena-[(mu-pyrimidine-4,6-dicarboxylato-N,O:N,O)-(2,2'-dipyridylamine)
-zinc(II)-water (1/4)]
;
_space_group_IT_number 14
_symmetry_cell_setting monoclinic
_symmetry_Int_Tables_number 14
_symmetry_space_group_name_Hall '-P 2ybc'
_symmetry_space_group_name_H-M 'P 1 21/c 1'
_atom_sites_solution_hydrogens difmap
_atom_sites_solution_primary direct
_atom_sites_solution_secondary difmap
_audit_creation_method SHELXL97
_cell_angle_alpha 90.00
_cell_angle_beta 115.14(1)
_cell_angle_gamma 90.00
_cell_formula_units_Z 4
_cell_length_a 9.928(1)
_cell_length_b 16.232(1)
_cell_length_c 13.412(1)
_cell_measurement_reflns_used 9969
_cell_measurement_temperature 293(2)
_cell_measurement_theta_max 28.10
_cell_measurement_theta_min 3.15
_cell_volume 1956.6(3)
_computing_cell_refinement 'CrysAlis CCD (Oxford Diffraction, 2003)'
_computing_data_collection 'CrysAlis CCD (Oxford Diffraction, 2003)'
_computing_data_reduction 'CrysAlis RED (Oxford Diffraction, 2003)'
_computing_molecular_graphics 'Ortep-3 (Farrugia, 1997)'
_computing_publication_material 'WinGX (Farrugia, 1999)'
_computing_structure_refinement 'SHELXL-97 (Sheldrick, 1997)'
_computing_structure_solution 'Sir92 (Altamore et al., 1993)'
_diffrn_ambient_temperature 293(2)
_diffrn_measured_fraction_theta_full 0.951
_diffrn_measured_fraction_theta_max 0.951
_diffrn_measurement_device_type Xcalibur
_diffrn_measurement_method \w
_diffrn_radiation_monochromator graphite
_diffrn_radiation_source 'fine-focus sealed tube'
_diffrn_radiation_type MoK\a
_diffrn_radiation_wavelength 0.71069
_diffrn_reflns_av_R_equivalents 0.0452
_diffrn_reflns_av_sigmaI/netI 0.0738
_diffrn_reflns_limit_h_max 7
_diffrn_reflns_limit_h_min -13
_diffrn_reflns_limit_k_max 21
_diffrn_reflns_limit_k_min -19
_diffrn_reflns_limit_l_max 17
_diffrn_reflns_limit_l_min -15
_diffrn_reflns_number 9969
_diffrn_reflns_theta_full 28.10
_diffrn_reflns_theta_max 28.10
_diffrn_reflns_theta_min 3.15
_diffrn_standards_decay_% 0
_diffrn_standards_interval_count 0
_diffrn_standards_interval_time 0
_diffrn_standards_number 0
_exptl_absorpt_coefficient_mu 1.172
_exptl_absorpt_correction_T_max 0.916
_exptl_absorpt_correction_T_min 0.657
_exptl_absorpt_correction_type numerical
_exptl_absorpt_process_details
;
CrysAlis RED, Oxford Diffraction Ltd.,
Version 1.170.32 (release 06.06.2003 CrysAlis170 VC++)
(compiled Jun 6 2003,13:53:32)
Analytical numeric absorption correction using a multifaceted crystal
model based on expressions derived by R.C. Clark & J.S. Reid.
;
_exptl_crystal_colour blue
_exptl_crystal_density_diffrn 1.605
_exptl_crystal_density_meas 1.60(1)
_exptl_crystal_density_method 'flotation method'
_exptl_crystal_description prismatic
_exptl_crystal_F_000 972
_exptl_crystal_size_max 0.30
_exptl_crystal_size_mid 0.10
_exptl_crystal_size_min 0.03
_refine_diff_density_max 0.564
_refine_diff_density_min -0.365
_refine_diff_density_rms 0.061
_refine_ls_extinction_method none
_refine_ls_goodness_of_fit_ref 0.841
_refine_ls_hydrogen_treatment constr
_refine_ls_matrix_type full
_refine_ls_number_parameters 271
_refine_ls_number_reflns 4528
_refine_ls_number_restraints 0
_refine_ls_restrained_S_all 0.841
_refine_ls_R_factor_all 0.0663
_refine_ls_R_factor_gt 0.0348
_refine_ls_shift/su_max 0.000
_refine_ls_shift/su_mean 0.000
_refine_ls_structure_factor_coef Fsqd
_refine_ls_weighting_details 'calc w=1/[\s^2^(Fo^2^)+(0.0401P)^2^] where P=(Fo^2^+2Fc^2^)/3'
_refine_ls_weighting_scheme calc
_refine_ls_wR_factor_gt 0.0755
_refine_ls_wR_factor_ref 0.0799
_reflns_number_gt 2706
_reflns_number_total 4528
_reflns_threshold_expression >2sigma(I)
_cod_data_source_file b617348a.txt
_cod_data_source_block compound_9
_cod_original_sg_symbol_H-M 'P 21/c'
_cod_database_code 7005178

loop_
_symmetry_equiv_pos_as_xyz
'x, y, z'
'-x, y+1/2, -z+1/2'
'-x, -y, -z'
'x, -y-1/2, z-1/2'

loop_
_atom_site_label
_atom_site_type_symbol
_atom_site_fract_x
_atom_site_fract_y
_atom_site_fract_z
_atom_site_U_iso_or_equiv
_atom_site_adp_type
_atom_site_occupancy
_atom_site_symmetry_multiplicity
_atom_site_calc_flag
_atom_site_refinement_flags
_atom_site_disorder_assembly
_atom_site_disorder_group
Cu1 Cu -0.39164(3) -0.233275(18) -0.07200(3) 0.02973(10) Uani 1 1 d . . .
N1 N -0.4242(2) -0.20017(12) 0.08364(17) 0.0306(4) Uani 1 1 d . . .
C2 C -0.3854(2) -0.23629(15) 0.1806(2) 0.0326(5) Uani 1 1 d . . .
H2 H -0.3033 -0.2712 0.2045 0.039 Uiso 1 1 calc R . .
N3 N -0.4535(2) -0.22711(12) 0.24711(16) 0.0301(4) Uani 1 1 d . . .
C4 C -0.5706(2) -0.17675(13) 0.2117(2) 0.0283(5) Uani 1 1 d . . .
C5 C -0.6157(3) -0.13432(15) 0.1143(2) 0.0316(5) Uani 1 1 d . . .
H5 H -0.6955 -0.0979 0.0918 0.038 Uiso 1 1 calc R . .
C6 C -0.5387(2) -0.14755(14) 0.05102(19) 0.0282(5) Uani 1 1 d . . .
C7 C -0.5787(3) -0.10484(15) -0.0581(2) 0.0323(6) Uani 1 1 d . . .
O71 O -0.51647(17) -0.13280(10) -0.11725(14) 0.0348(4) Uani 1 1 d . . .
O72 O -0.6659(2) -0.04720(11) -0.08189(16) 0.0482(5) Uani 1 1 d . . .
C8 C -0.6531(3) -0.17078(15) 0.2852(2) 0.0326(6) Uani 1 1 d . . .
O81 O -0.59050(18) -0.20212(11) 0.37933(15) 0.0379(4) Uani 1 1 d . . .
O82 O -0.7745(2) -0.13572(12) 0.24614(16) 0.0506(5) Uani 1 1 d . . .
N11 N -0.2073(2) -0.17188(12) -0.06291(17) 0.0316(5) Uani 1 1 d . . .
C12 C -0.2215(3) -0.09083(16) -0.0899(2) 0.0424(7) Uani 1 1 d . . .
H12 H -0.3023 -0.0624 -0.0890 0.051 Uiso 1 1 calc R . .
C13 C -0.1244(3) -0.04860(17) -0.1183(3) 0.0480(7) Uani 1 1 d . . .
H13 H -0.1380 0.0072 -0.1353 0.058 Uiso 1 1 calc R . .
C14 C -0.0057(3) -0.09064(18) -0.1211(2) 0.0497(7) Uani 1 1 d . . .
H14 H 0.0604 -0.0641 -0.1429 0.060 Uiso 1 1 calc R . .
C15 C 0.0138(3) -0.17104(16) -0.0918(2) 0.0424(7) Uani 1 1 d . . .
H15 H 0.0950 -0.1996 -0.0918 0.051 Uiso 1 1 calc R . .
C16 C -0.0881(3) -0.21136(14) -0.0616(2) 0.0310(6) Uani 1 1 d . . .
N17 N -0.0605(2) -0.29178(12) -0.0294(2) 0.0398(5) Uani 1 1 d . . .
H17 H 0.0225 -0.3127 -0.0234 0.048 Uiso 1 1 d . . .
C18 C -0.1312(3) -0.34602(14) 0.0113(2) 0.0320(6) Uani 1 1 d . . .
N19 N -0.2714(2) -0.33226(11) -0.00278(16) 0.0294(4) Uani 1 1 d . . .
C20 C -0.3342(3) -0.39036(15) 0.0380(2) 0.0376(6) Uani 1 1 d . . .
H20 H -0.4308 -0.3813 0.0299 0.045 Uiso 1 1 calc R . .
C21 C -0.2653(3) -0.45983(16) 0.0890(2) 0.0451(7) Uani 1 1 d . . .
H21 H -0.3137 -0.4980 0.1140 0.054 Uiso 1 1 calc R . .
C22 C -0.1201(3) -0.47307(17) 0.1035(2) 0.0485(7) Uani 1 1 d . . .
H22 H -0.0689 -0.5201 0.1393 0.058 Uiso 1 1 calc R . .
C23 C -0.0538(3) -0.41644(16) 0.0647(2) 0.0427(7) Uani 1 1 d . . .
H23 H 0.0435 -0.4246 0.0739 0.051 Uiso 1 1 calc R . .
O1W O -0.0631(2) -0.16231(17) 0.2188(2) 0.0854(8) Uani 1 1 d . . .
H11W H -0.0947 -0.1845 0.1542 0.128 Uiso 1 1 d . . .
H12W H 0.0323 -0.1598 0.2425 0.128 Uiso 1 1 d . . .
O2W O -0.2476(3) -0.05012(13) 0.27168(19) 0.0689(6) Uani 1 1 d . . .
H21W H -0.1898 -0.0895 0.2583 0.103 Uiso 1 1 d . . .
H22W H -0.2702 -0.0115 0.2232 0.103 Uiso 1 1 d . . .
O3W O -0.5840(3) -0.43589(15) 0.16810(18) 0.0732(7) Uani 1 1 d . . .
H31W H -0.6316 -0.4766 0.1706 0.110 Uiso 1 1 d . . .
H32W H -0.5617 -0.4220 0.2460 0.110 Uiso 1 1 d . . .
O4W O -0.7653(2) -0.33243(12) 0.00293(18) 0.0576(6) Uani 1 1 d . . .
H41W H -0.7054 -0.3698 0.0491 0.086 Uiso 1 1 d . . .
H42W H -0.7228 -0.3242 -0.0393 0.086 Uiso 1 1 d . . .

loop_
_atom_site_aniso_label
_atom_site_aniso_U_11
_atom_site_aniso_U_22
_atom_site_aniso_U_33
_atom_site_aniso_U_23
_atom_site_aniso_U_13
_atom_site_aniso_U_12
Cu1 0.02878(16) 0.03282(15) 0.03171(18) 0.00206(14) 0.01684(13) 0.00217(13)
N1 0.0285(10) 0.0361(11) 0.0293(12) 0.0027(9) 0.0144(9) 0.0062(9)
C2 0.0266(12) 0.0398(14) 0.0309(14) 0.0022(12) 0.0117(10) 0.0083(10)
N3 0.0275(10) 0.0361(11) 0.0287(12) 0.0017(9) 0.0140(9) 0.0029(9)
C4 0.0264(12) 0.0278(12) 0.0327(15) -0.0025(10) 0.0144(11) -0.0003(10)
C5 0.0301(13) 0.0362(13) 0.0318(15) 0.0035(11) 0.0162(11) 0.0073(10)
C6 0.0262(12) 0.0316(13) 0.0287(14) -0.0002(10) 0.0136(11) 0.0011(9)
C7 0.0261(13) 0.0376(14) 0.0360(16) 0.0049(11) 0.0160(12) 0.0019(10)
O71 0.0367(9) 0.0422(10) 0.0319(10) 0.0097(8) 0.0206(8) 0.0100(8)
O72 0.0464(11) 0.0548(12) 0.0530(13) 0.0211(10) 0.0303(10) 0.0248(9)
C8 0.0331(14) 0.0344(13) 0.0339(16) -0.0036(12) 0.0178(12) -0.0021(11)
O81 0.0382(10) 0.0515(11) 0.0295(11) 0.0023(8) 0.0196(8) 0.0034(8)
O82 0.0445(11) 0.0654(13) 0.0557(13) 0.0160(10) 0.0345(10) 0.0194(10)
N11 0.0304(11) 0.0308(11) 0.0355(13) -0.0016(9) 0.0157(9) -0.0001(8)
C12 0.0369(15) 0.0378(15) 0.056(2) 0.0009(13) 0.0235(14) 0.0017(11)
C13 0.0394(16) 0.0364(15) 0.065(2) 0.0088(14) 0.0194(15) -0.0031(12)
C14 0.0403(16) 0.0543(18) 0.059(2) 0.0102(15) 0.0257(15) -0.0053(13)
C15 0.0323(14) 0.0487(17) 0.0510(19) 0.0071(13) 0.0224(13) 0.0018(12)
C16 0.0296(13) 0.0359(14) 0.0273(15) -0.0011(10) 0.0119(11) -0.0010(10)
N17 0.0335(12) 0.0409(12) 0.0558(16) 0.0092(11) 0.0295(11) 0.0111(9)
C18 0.0352(14) 0.0347(13) 0.0308(15) -0.0032(11) 0.0185(12) 0.0028(10)
N19 0.0304(11) 0.0314(11) 0.0306(12) 0.0009(9) 0.0170(9) 0.0029(8)
C20 0.0366(14) 0.0411(15) 0.0404(16) 0.0021(12) 0.0216(13) -0.0008(11)
C21 0.0568(19) 0.0358(15) 0.0479(19) 0.0093(13) 0.0272(15) 0.0005(12)
C22 0.0571(19) 0.0359(15) 0.052(2) 0.0092(13) 0.0229(15) 0.0136(13)
C23 0.0404(15) 0.0410(15) 0.0490(18) 0.0049(13) 0.0213(13) 0.0111(12)
O1W 0.0501(13) 0.137(2) 0.0734(18) -0.0116(16) 0.0303(12) -0.0063(14)
O2W 0.0847(16) 0.0620(14) 0.0578(16) 0.0114(11) 0.0282(13) 0.0061(12)
O3W 0.0873(17) 0.0890(17) 0.0437(15) -0.0025(12) 0.0281(13) -0.0097(13)
O4W 0.0500(12) 0.0652(13) 0.0771(16) 0.0148(11) 0.0457(12) 0.0149(10)

loop_
_atom_type_symbol
_atom_type_description
_atom_type_scat_dispersion_real
_atom_type_scat_dispersion_imag
_atom_type_scat_source
C C 0.0033 0.0016 'International Tables Vol C Tables 4.2.6.8 and 6.1.1.4'
H H 0.0000 0.0000 'International Tables Vol C Tables 4.2.6.8 and 6.1.1.4'
N N 0.0061 0.0033 'International Tables Vol C Tables 4.2.6.8 and 6.1.1.4'
O O 0.0106 0.0060 'International Tables Vol C Tables 4.2.6.8 and 6.1.1.4'
Cu Cu 0.3201 1.2651 'International Tables Vol C Tables 4.2.6.8 and 6.1.1.4'

loop_
_geom_angle_atom_site_label_1
_geom_angle_atom_site_label_2
_geom_angle_atom_site_label_3
_geom_angle
_geom_angle_site_symmetry_1
_geom_angle_site_symmetry_3
_geom_angle_publ_flag
O71 Cu1 N19 170.04(7) . . ?
O71 Cu1 N11 92.56(7) . . ?
N19 Cu1 N11 91.23(7) . . ?
O71 Cu1 O81 86.11(7) . 4 ?
N19 Cu1 O81 92.35(7) . 4 ?
N11 Cu1 O81 166.38(8) . 4 ?
O71 Cu1 N1 77.04(7) . . ?
N19 Cu1 N1 93.04(7) . . ?
N11 Cu1 N1 107.38(8) . . ?
O81 Cu1 N1 85.55(7) 4 . ?
O71 Cu1 N3 93.12(7) . 4 ?
N19 Cu1 N3 95.97(7) . 4 ?
N11 Cu1 N3 91.72(7) . 4 ?
O81 Cu1 N3 74.84(6) 4 4 ?
N1 Cu1 N3 158.69(7) . 4 ?
C2 N1 C6 117.09(19) . . ?
C2 N1 Cu1 133.65(15) . . ?
C6 N1 Cu1 106.20(15) . . ?
N1 C2 N3 125.9(2) . . ?
N1 C2 H2 117.0 . . ?
N3 C2 H2 117.0 . . ?
C4 N3 C2 116.3(2) . . ?
C4 N3 Cu1 110.19(14) . 4_556 ?
C2 N3 Cu1 132.91(16) . 4_556 ?
N3 C4 C5 122.0(2) . . ?
N3 C4 C8 115.7(2) . . ?
C5 C4 C8 122.3(2) . . ?
C4 C5 C6 117.7(2) . . ?
C4 C5 H5 121.1 . . ?
C6 C5 H5 121.1 . . ?
N1 C6 C5 121.0(2) . . ?
N1 C6 C7 116.50(19) . . ?
C5 C6 C7 122.5(2) . . ?
O72 C7 O71 125.9(2) . . ?
O72 C7 C6 118.0(2) . . ?
O71 C7 C6 116.1(2) . . ?
C7 O71 Cu1 120.43(15) . . ?
O82 C8 O81 126.4(2) . . ?
O82 C8 C4 116.8(2) . . ?
O81 C8 C4 116.8(2) . . ?
C8 O81 Cu1 121.25(15) . 4_556 ?
C16 N11 C12 117.3(2) . . ?
C16 N11 Cu1 122.14(15) . . ?
C12 N11 Cu1 117.98(16) . . ?
N11 C12 C13 123.9(2) . . ?
N11 C12 H12 118.1 . . ?
C13 C12 H12 118.1 . . ?
C12 C13 C14 118.3(3) . . ?
C12 C13 H13 120.9 . . ?
C14 C13 H13 120.9 . . ?
C15 C14 C13 119.3(2) . . ?
C15 C14 H14 120.4 . . ?
C13 C14 H14 120.4 . . ?
C14 C15 C16 120.2(2) . . ?
C14 C15 H15 119.9 . . ?
C16 C15 H15 119.9 . . ?
N11 C16 N17 121.3(2) . . ?
N11 C16 C15 121.0(2) . . ?
N17 C16 C15 117.7(2) . . ?
C16 N17 C18 132.06(19) . . ?
C16 N17 H17 117.5 . . ?
C18 N17 H17 109.8 . . ?
N19 C18 N17 120.8(2) . . ?
N19 C18 C23 121.4(2) . . ?
N17 C18 C23 117.8(2) . . ?
C18 N19 C20 116.9(2) . . ?
C18 N19 Cu1 125.70(15) . . ?
C20 N19 Cu1 117.40(15) . . ?
C21 C20 N19 124.2(2) . . ?
C21 C20 H20 117.9 . . ?
N19 C20 H20 117.9 . . ?
C20 C21 C22 118.4(2) . . ?
C20 C21 H21 120.8 . . ?
C22 C21 H21 120.8 . . ?
C23 C22 C21 119.1(3) . . ?
C23 C22 H22 120.5 . . ?
C21 C22 H22 120.5 . . ?
C22 C23 C18 120.1(2) . . ?
C22 C23 H23 119.9 . . ?
C18 C23 H23 119.9 . . ?
H11W O1W H12W 105.3 . . ?
H21W O2W H22W 109.9 . . ?
H31W O3W H32W 90.8 . . ?
H41W O4W H42W 101.4 . . ?

loop_
_geom_bond_atom_site_label_1
_geom_bond_atom_site_label_2
_geom_bond_distance
_geom_bond_site_symmetry_2
_geom_bond_publ_flag
Cu1 O71 1.9811(16) . ?
Cu1 N19 1.9818(19) . ?
Cu1 N11 2.0413(18) . ?
Cu1 O81 2.0805(17) 4 ?
Cu1 N1 2.307(2) . ?
Cu1 N3 2.326(2) 4 ?
N1 C2 1.325(3) . ?
N1 C6 1.338(3) . ?
C2 N3 1.338(3) . ?
C2 H2 0.9300 . ?
N3 C4 1.333(3) . ?
N3 Cu1 2.326(2) 4_556 ?
C4 C5 1.372(3) . ?
C4 C8 1.529(3) . ?
C5 C6 1.380(3) . ?
C5 H5 0.9300 . ?
C6 C7 1.512(3) . ?
C7 O72 1.222(3) . ?
C7 O71 1.278(3) . ?
C8 O82 1.230(3) . ?
C8 O81 1.254(3) . ?
O81 Cu1 2.0805(17) 4_556 ?
N11 C16 1.340(3) . ?
N11 C12 1.356(3) . ?
C12 C13 1.362(3) . ?
C12 H12 0.9300 . ?
C13 C14 1.376(4) . ?
C13 H13 0.9300 . ?
C14 C15 1.353(4) . ?
C14 H14 0.9300 . ?
C15 C16 1.402(3) . ?
C15 H15 0.9300 . ?
C16 N17 1.365(3) . ?
N17 C18 1.375(3) . ?
N17 H17 0.8628 . ?
C18 N19 1.342(3) . ?
C18 C23 1.394(3) . ?
N19 C20 1.367(3) . ?
C20 C21 1.346(3) . ?
C20 H20 0.9300 . ?
C21 C22 1.387(4) . ?
C21 H21 0.9300 . ?
C22 C23 1.356(4) . ?
C22 H22 0.9300 . ?
C23 H23 0.9300 . ?
O1W H11W 0.8648 . ?
O1W H12W 0.8618 . ?
O2W H21W 0.9262 . ?
O2W H22W 0.8612 . ?
O3W H31W 0.8216 . ?
O3W H32W 0.9976 . ?
O4W H41W 0.8901 . ?
O4W H42W 0.8483 . ?

loop_
_geom_hbond_atom_site_label_D
_geom_hbond_atom_site_label_H
_geom_hbond_atom_site_label_A
_geom_hbond_distance_DH
_geom_hbond_distance_HA
_geom_hbond_distance_DA
_geom_hbond_angle_DHA
_geom_hbond_site_symmetry_A
N17 H17 O4W 0.86 2.01 2.852(2) 165.5 1_655
O1W H11W N11 0.86 2.65 3.428(3) 151.0 .
O1W H12W O82 0.86 1.94 2.763(3) 159.8 1_655
O2W H21W O1W 0.93 1.96 2.878(3) 172.9 .
O2W H22W O72 0.86 1.97 2.803(3) 162.3 3_455
O3W H31W O2W 0.82 2.06 2.834(3) 156.6 2_445
O3W H32W O71 1.00 1.91 2.888(3) 165.2 4_556
O4W H41W O3W 0.89 1.88 2.753(3) 168.5 .
O4W H42W O81 0.85 2.08 2.919(2) 171.0 4
